data_2010665
loop_
_publ_author_name
'Tam, William'
'Handerson, Sean'
'Ferguson, George'

_publ_section_title
2,3,3a,4,5a,6,7,8-Octahydro-5a-methyl-6,9-methano-1<i>H</i>,9<i>H</i>-5-oxa-4-azacyclopenta[<i>c</i>]indene
_journal_issue 2
_journal_name_full 'Acta Crystallographica Section C'
_journal_page_first e71
_journal_page_last e71
_journal_paper_doi 10.1107/S0108270100001086
_journal_volume 56
_journal_year 2000
_chemical_formula_moiety 'C12 H15 N O'
_chemical_formula_sum 'C12 H15 N O'
_chemical_formula_weight 189.25
_chemical_name_systematic
;
2,3,3a,4,5a,6,7,8-Octahydro-5a-methyl-6,9-methano-1H,9H-5-oxa-4-azacyclo-
penta[c]indene
;
_space_group_IT_number 14
_symmetry_cell_setting monoclinic
_symmetry_space_group_name_Hall '-P 2yn'
_symmetry_space_group_name_H-M 'P 1 21/n 1'
_cell_angle_alpha 90.00
_cell_angle_beta 91.668(11)
_cell_angle_gamma 90.00
_cell_formula_units_Z 4
_cell_length_a 7.640(2)
_cell_length_b 12.7121(14)
_cell_length_c 10.2205(7)
_cell_measurement_reflns_used 25
_cell_measurement_temperature 294.0(10)
_cell_measurement_theta_max 12.13
_cell_measurement_theta_min 9.47
_cell_volume 992.2(3)
_computing_cell_refinement 'SET4 and CELDIM (Enraf-Nonius, 1992)'
_computing_data_collection 'CAD-4-PC Software (Enraf-Nonius, 1992)'
_computing_data_reduction 'DATRD2 in NRCVAX96 (Gabe et al., 1989)'
_computing_publication_material 'NRCVAX96, SHELXL97 and WordPerfect macro PREP8 (Ferguson, 1998)'
_computing_structure_refinement 'NRCVAX96 and SHELXL97 (Sheldrick, 1997)'
_computing_structure_solution 'SOLVER in NRCVAX96'
_diffrn_ambient_temperature 294.0(10)
_diffrn_measured_fraction_theta_full 1.000
_diffrn_measured_fraction_theta_max 1.000
_diffrn_measurement_device 'Enraf-Nonius CAD-4'
_diffrn_measurement_method \q/2\q
_diffrn_radiation_monochromator graphite
_diffrn_radiation_source 'X-ray tube'
_diffrn_radiation_type 'Mo K\a'
_diffrn_radiation_wavelength .7107
_diffrn_reflns_av_R_equivalents .011
_diffrn_reflns_av_sigmaI/netI .0352
_diffrn_reflns_limit_h_max 9
_diffrn_reflns_limit_h_min -9
_diffrn_reflns_limit_k_max 15
_diffrn_reflns_limit_k_min 0
_diffrn_reflns_limit_l_max 12
_diffrn_reflns_limit_l_min 0
_diffrn_reflns_number 1997
_diffrn_reflns_theta_full 25.50
_diffrn_reflns_theta_max 25.50
_diffrn_reflns_theta_min 2.55
_diffrn_standards_decay_% 6.2
_diffrn_standards_interval_time 120
_diffrn_standards_number 3
_exptl_absorpt_coefficient_mu .080
_exptl_absorpt_correction_type none
_exptl_crystal_colour colorless
_exptl_crystal_density_diffrn 1.267
_exptl_crystal_density_method 'not measured'
_exptl_crystal_description plate
_exptl_crystal_F_000 408
_exptl_crystal_size_max .42
_exptl_crystal_size_mid .42
_exptl_crystal_size_min .19
_refine_diff_density_max .171
_refine_diff_density_min -.137
_refine_ls_extinction_coef .103(7)
_refine_ls_extinction_method SHELXL
_refine_ls_goodness_of_fit_ref 1.044
_refine_ls_hydrogen_treatment constr
_refine_ls_matrix_type full
_refine_ls_number_parameters 129
_refine_ls_number_reflns 1860
_refine_ls_number_restraints 0
_refine_ls_restrained_S_all 1.044
_refine_ls_R_factor_all .0668
_refine_ls_R_factor_gt .0442
_refine_ls_shift/su_max <0.001
_refine_ls_shift/su_mean .000
_refine_ls_structure_factor_coef Fsqd
_refine_ls_weighting_details 'w = 1/[\s^2^(Fo^2^)+(0.0523P)^2^+0.0760P] where P = (Fo^2^+2Fc^2^)/3'
_refine_ls_weighting_scheme calc
_refine_ls_wR_factor_ref .1090
_reflns_number_gt 1314
_reflns_number_total 1860
_reflns_threshold_expression I>2\s(I)
_cod_data_source_file qa0212.cif
_cod_data_source_block I
_cod_original_sg_symbol_H-M 'P 21/n'
_cod_database_code 2010665
_cod_database_fobs_code 2010665

loop_
_symmetry_equiv_pos_as_xyz
'x, y, z'
'-x+1/2, y+1/2, -z+1/2'
'-x, -y, -z'
'x-1/2, -y-1/2, z-1/2'

loop_
_atom_site_label
_atom_site_fract_x
_atom_site_fract_y
_atom_site_fract_z
_atom_site_U_iso_or_equiv
_atom_site_adp_type
_atom_site_calc_flag
_atom_site_refinement_flags
_atom_site_occupancy
_atom_site_disorder_assembly
_atom_site_disorder_group
_atom_site_type_symbol
O1 .21653(16) .27567(10) .05223(11) .0467(4) Uani d . 1 . . O
N1 .0809(2) .35228(11) .03739(14) .0453(4) Uani d . 1 . . N
C1 .1863(3) .11372(14) .18024(18) .0474(5) Uani d . 1 . . C
C2 .2196(2) .23317(13) .18701(16) .0373(4) Uani d . 1 . . C
C3 .0493(2) .27558(12) .24506(15) .0330(4) Uani d . 1 . . C
C4 -.0637(2) .17320(13) .25784(17) .0428(5) Uani d . 1 . . C
C5 .0261(3) .11096(13) .36577(19) .0482(5) Uani d . 1 . . C
C6 .1746(3) .07582(14) .31991(18) .0527(5) Uani d . 1 . . C
C7 -.0072(3) .11142(14) .13816(19) .0532(5) Uani d . 1 . . C
C8 .0429(3) .34903(14) .36314(17) .0447(5) Uani d . 1 . . C
C9 -.1187(3) .41804(16) .3352(2) .0585(6) Uani d . 1 . . C
C10 -.1428(3) .42595(15) .18525(19) .0545(5) Uani d . 1 . . C
C11 -.0108(2) .34888(13) .13890(16) .0374(4) Uani d . 1 . . C
C12 .3923(2) .26523(17) .2496(2) .0563(5) Uani d . 1 . . C
H1 .2651 .0737 .1249 .057 Uiso calc R 1 . . H
H4 -.1901 .1837 .2658 .051 Uiso calc R 1 . . H
H5 -.0155 .0995 .4492 .058 Uiso calc R 1 . . H
H6 .2572 .0351 .3653 .063 Uiso calc R 1 . . H
H7A -.0314 .1481 .0564 .064 Uiso calc R 1 . . H
H7B -.0554 .0408 .1345 .064 Uiso calc R 1 . . H
H8A .1482 .3915 .3706 .054 Uiso calc R 1 . . H
H8B .0306 .3094 .4434 .054 Uiso calc R 1 . . H
H9A -.1014 .4874 .3729 .070 Uiso calc R 1 . . H
H9B -.2214 .3867 .3729 .070 Uiso calc R 1 . . H
H10A -.2605 .4062 .1568 .065 Uiso calc R 1 . . H
H10B -.1182 .4964 .1545 .065 Uiso calc R 1 . . H
H12A .4861 .2380 .1991 .085 Uiso calc R 1 . . H
H12B .4012 .2376 .3369 .085 Uiso calc R 1 . . H
H12C .3996 .3406 .2525 .085 Uiso calc R 1 . . H

loop_
_atom_site_aniso_label
_atom_site_aniso_U_11
_atom_site_aniso_U_22
_atom_site_aniso_U_33
_atom_site_aniso_U_12
_atom_site_aniso_U_13
_atom_site_aniso_U_23
O1 .0524(8) .0509(7) .0375(7) .0057(6) .0117(6) .0058(6)
N1 .0510(10) .0444(9) .0404(9) -.0002(7) -.0006(7) .0079(7)
C1 .0587(13) .0366(10) .0475(11) .0085(9) .0113(9) -.0035(8)
C2 .0382(9) .0395(9) .0344(9) .0031(8) .0044(7) .0030(7)
C3 .0339(9) .0314(8) .0337(9) .0004(7) .0015(7) .0043(7)
C4 .0391(10) .0367(9) .0527(11) -.0046(8) .0040(8) .0069(8)
C5 .0591(13) .0360(10) .0502(11) .0003(9) .0122(9) .0111(8)
C6 .0675(14) .0350(10) .0558(12) .0104(10) .0042(10) .0103(9)
C7 .0680(14) .0371(10) .0542(12) -.0133(9) -.0031(10) -.0014(8)
C8 .0556(12) .0417(10) .0372(10) .0022(9) .0072(8) .0007(8)
C9 .0668(14) .0478(11) .0615(13) .0152(10) .0154(11) .0012(9)
C10 .0504(12) .0489(11) .0644(13) .0096(10) .0063(10) .0168(10)
C11 .0382(10) .0370(9) .0368(9) -.0036(8) -.0025(8) .0049(7)
C12 .0394(11) .0666(13) .0629(13) .0011(10) -.0009(9) .0071(10)

loop_
_atom_type_symbol
_atom_type_description
_atom_type_scat_dispersion_real
_atom_type_scat_dispersion_imag
_atom_type_scat_source
C C .0033 .0016 'International Tables Vol C Tables 4.2.6.8 and 6.1.1.4'
H H .0000 .0000 'International Tables Vol C Tables 4.2.6.8 and 6.1.1.4'
N N .0061 .0033 'International Tables Vol C Tables 4.2.6.8 and 6.1.1.4'
O O .0106 .0060 'International Tables Vol C Tables 4.2.6.8 and 6.1.1.4'

loop_
_geom_angle_atom_site_label_1
_geom_angle_atom_site_label_2
_geom_angle_atom_site_label_3
_geom_angle
_geom_angle_publ_flag
N1 O1 C2 109.89(11) no
O1 N1 C11 107.83(13) no
C2 C1 C6 106.62(14) no
C2 C1 C7 100.90(14) no
C6 C1 C7 100.15(16) no
O1 C2 C1 108.66(13) no
O1 C2 C12 106.66(14) no
C1 C2 C12 115.32(15) no
O1 C2 C3 103.86(12) no
C1 C2 C3 102.78(13) no
C3 C2 C12 118.72(14) no
C2 C3 C8 124.32(14) no
C2 C3 C11 100.59(13) no
C8 C3 C11 100.17(13) no
C2 C3 C4 102.39(13) no
C4 C3 C8 114.25(13) no
C4 C3 C11 114.82(14) no
C3 C4 C5 104.86(14) no
C3 C4 C7 101.00(13) no
C5 C4 C7 100.55(15) no
C4 C5 C6 107.22(17) no
C1 C6 C5 107.64(17) no
C1 C7 C4 93.35(14) no
C3 C8 C9 104.25(15) no
C8 C9 C10 107.16(15) no
C9 C10 C11 102.12(15) no
N1 C11 C3 116.74(15) no
N1 C11 C10 129.12(16) no
C3 C11 C10 112.05(14) no

loop_
_geom_bond_atom_site_label_1
_geom_bond_atom_site_label_2
_geom_bond_site_symmetry_2
_geom_bond_distance
_geom_bond_publ_flag
O1 N1 . 1.4269(19) no
O1 C2 . 1.479(2) no
N1 C11 . 1.269(2) no
C1 C2 . 1.541(2) no
C1 C6 . 1.512(3) no
C1 C7 . 1.528(3) no
C2 C3 . 1.543(2) no
C2 C12 . 1.505(3) no
C3 C4 . 1.570(2) no
C3 C8 . 1.528(2) no
C3 C11 . 1.492(2) no
C4 C5 . 1.506(2) no
C4 C7 . 1.527(2) no
C5 C6 . 1.318(3) no
C8 C9 . 1.535(3) no
C9 C10 . 1.541(3) no
C10 C11 . 1.493(2) no

loop_
_geom_torsion_atom_site_label_1
_geom_torsion_atom_site_label_2
_geom_torsion_atom_site_label_3
_geom_torsion_atom_site_label_4
_geom_torsion
_geom_torsion_publ_flag
C2 O1 N1 C11 -9.29(18) no
N1 O1 C2 C12 -115.47(15) no
N1 O1 C2 C1 119.62(14) no
N1 O1 C2 C3 10.72(16) no
C6 C1 C2 O1 -175.05(14) no
C7 C1 C2 O1 -70.88(16) no
C6 C1 C2 C12 65.3(2) no
C7 C1 C2 C12 169.48(15) no
C6 C1 C2 C3 -65.42(17) no
C7 C1 C2 C3 38.75(16) no
O1 C2 C3 C11 -7.89(15) no
C12 C2 C3 C11 110.28(17) no
C1 C2 C3 C11 -121.09(14) no
O1 C2 C3 C8 -118.07(16) no
C12 C2 C3 C8 .1(2) no
C1 C2 C3 C8 128.73(16) no
O1 C2 C3 C4 110.69(13) no
C12 C2 C3 C4 -131.15(16) no
C1 C2 C3 C4 -2.51(16) no
C11 C3 C4 C5 177.65(14) no
C8 C3 C4 C5 -67.41(18) no
C2 C3 C4 C5 69.65(16) no
C11 C3 C4 C7 73.49(17) no
C8 C3 C4 C7 -171.57(14) no
C2 C3 C4 C7 -34.50(16) no
C7 C4 C5 C6 33.84(19) no
C3 C4 C5 C6 -70.64(18) no
C4 C5 C6 C1 -.2(2) no
C7 C1 C6 C5 -33.45(19) no
C2 C1 C6 C5 71.3(2) no
C5 C4 C7 C1 -50.59(15) no
C3 C4 C7 C1 56.98(15) no
C6 C1 C7 C4 50.21(15) no
C2 C1 C7 C4 -59.08(15) no
C11 C3 C8 C9 36.73(17) no
C2 C3 C8 C9 147.12(16) no
C4 C3 C8 C9 -86.54(17) no
C3 C8 C9 C10 -28.7(2) no
C8 C9 C10 C11 8.0(2) no
O1 N1 C11 C3 3.7(2) no
O1 N1 C11 C10 165.83(18) no
C8 C3 C11 N1 130.97(16) no
C2 C3 C11 N1 2.93(19) no
C4 C3 C11 N1 -106.16(17) no
C8 C3 C11 C10 -34.13(18) no
C2 C3 C11 C10 -162.17(15) no
C4 C3 C11 C10 88.74(18) no
C9 C10 C11 N1 -146.04(19) no
C9 C10 C11 C3 16.7(2) no
